data_7705648
loop_
_publ_author_name
'Dutschke, Patrick D.'
'Bente, Stefanie'
'Daniliuc, Constantin G.'
'Kinas, Jenny'
'Hepp, Alexander'
'Hahn, F. Ekkehardt'

_publ_section_title
;
 Chemoselective synthesis of heterobimetallic bis-NHC complexes.
;
_journal_issue 41
_journal_name_full 'Dalton transactions (Cambridge, England : 2003)'
_journal_page_first 14388
_journal_page_last 14392
_journal_paper_doi 10.1039/d0dt03369c
_journal_volume 49
_journal_year 2020
_chemical_formula_moiety 'C45 H41 Cl N4 P Pt, C Cl2, F6 P'
_chemical_formula_sum 'C46 H41 Cl3 F6 N4 P2 Pt'
_chemical_formula_weight 1127.21
_space_group_crystal_system monoclinic
_space_group_IT_number 14
_space_group_name_Hall '-P 2yn'
_space_group_name_H-M_alt 'P 1 21/n 1'
_atom_sites_solution_hydrogens geom
_audit_creation_date 2020-04-03
_audit_creation_method
;
Olex2 1.3
(compiled 2020.02.04 svn.rd84adfe8 for OlexSys, GUI svn.r6032)
;
_audit_update_record
;
2020-06-05 deposited with the CCDC.	2020-10-09 downloaded from the CCDC.
;
_cell_angle_alpha 90
_cell_angle_beta 99.1760(10)
_cell_angle_gamma 90
_cell_formula_units_Z 4
_cell_length_a 11.3321(3)
_cell_length_b 25.8698(6)
_cell_length_c 16.9685(4)
_cell_measurement_reflns_used 9913
_cell_measurement_temperature 99.91
_cell_measurement_theta_max 27.68
_cell_measurement_theta_min 2.34
_cell_volume 4910.8(2)
_computing_cell_refinement 'SAINT v7.68A (Bruker, 2009)'
_computing_data_reduction 'SAINT v7.68A (Bruker, 2009)'
_computing_molecular_graphics 'Olex2 1.3 (Dolomanov et al., 2009)'
_computing_publication_material 'Olex2 1.3 (Dolomanov et al., 2009)'
_computing_structure_refinement 'SHELXL 2018/3 (Sheldrick, 2015)'
_diffrn_ambient_temperature 99.91
_diffrn_measured_fraction_theta_full 1.000
_diffrn_measured_fraction_theta_max 0.997
_diffrn_measurement_device_type 'Bruker APEX-II CCD'
_diffrn_measurement_method '\f and \w scans'
_diffrn_radiation_monochromator graphite
_diffrn_radiation_type MoK\a
_diffrn_radiation_wavelength 0.71073
_diffrn_reflns_av_R_equivalents 0.0733
_diffrn_reflns_av_unetI/netI 0.0461
_diffrn_reflns_Laue_measured_fraction_full 1.000
_diffrn_reflns_Laue_measured_fraction_max 0.997
_diffrn_reflns_limit_h_max 14
_diffrn_reflns_limit_h_min -14
_diffrn_reflns_limit_k_max 34
_diffrn_reflns_limit_k_min -34
_diffrn_reflns_limit_l_max 22
_diffrn_reflns_limit_l_min -22
_diffrn_reflns_number 74126
_diffrn_reflns_point_group_measured_fraction_full 1.000
_diffrn_reflns_point_group_measured_fraction_max 0.997
_diffrn_reflns_theta_full 25.242
_diffrn_reflns_theta_max 28.048
_diffrn_reflns_theta_min 1.983
_diffrn_source_current 0.6
_diffrn_source_power 0.03
_diffrn_source_voltage 50.0
_diffrn_standards_number 0
_exptl_absorpt_coefficient_mu 3.144
_exptl_absorpt_correction_T_max 0.7456
_exptl_absorpt_correction_T_min 0.6094
_exptl_absorpt_correction_type multi-scan
_exptl_absorpt_process_details
;
SADABS-2008/1 (Bruker,2008) was used for absorption correction.
wR2(int) was 0.1546 before and 0.0698 after correction.
The Ratio of minimum to maximum transmission is 0.8173.
The \l/2 correction factor is 0.0000.
;
_exptl_crystal_colour colourless
_exptl_crystal_colour_primary colourless
_exptl_crystal_density_diffrn 1.525
_exptl_crystal_description needle
_exptl_crystal_F_000 2232
_exptl_crystal_size_max 0.53
_exptl_crystal_size_mid 0.09
_exptl_crystal_size_min 0.06
_refine_diff_density_max 1.826
_refine_diff_density_min -1.173
_refine_diff_density_rms 0.118
_refine_ls_extinction_method none
_refine_ls_goodness_of_fit_ref 1.080
_refine_ls_hydrogen_treatment constr
_refine_ls_matrix_type full
_refine_ls_number_parameters 572
_refine_ls_number_reflns 11862
_refine_ls_number_restraints 579
_refine_ls_restrained_S_all 1.095
_refine_ls_R_factor_all 0.0546
_refine_ls_R_factor_gt 0.0430
_refine_ls_shift/su_max 0.001
_refine_ls_shift/su_mean 0.000
_refine_ls_structure_factor_coef Fsqd
_refine_ls_weighting_details 'w=1/[\s^2^(Fo^2^)+(0.0231P)^2^+17.6127P] where P=(Fo^2^+2Fc^2^)/3'
_refine_ls_weighting_scheme calc
_refine_ls_wR_factor_gt 0.0908
_refine_ls_wR_factor_ref 0.0953
_reflns_Friedel_coverage 0.000
_reflns_number_gt 9873
_reflns_number_total 11862
_reflns_threshold_expression 'I > 2\s(I)'
_cod_data_source_file d0dt03369c2.cif
_cod_data_source_block structure
_cod_depositor_comments 'Adding full bibliography for 7705647--7705651.cif.'
_cod_database_code 7705648
_shelx_shelxl_version_number 2018/3
_shelx_space_group_comment
;
The symmetry employed for this shelxl refinement is uniquely defined
by the following loop, which should always be used as a source of
symmetry information in preference to the above space-group names.
They are only intended as comments.
;
_shelx_estimated_absorpt_t_max 0.834
_shelx_estimated_absorpt_t_min 0.287
_olex2_refinement_description
;
1. Fixed Uiso
 At 1.2 times of:
  All C(H) groups, All C(H,H) groups, All N(H) groups
 At 1.5 times of:
  All C(H,H,H) groups
2. Restrained distances
 C100-Cl50 \\sim C100-Cl5A \\sim C100-Cl5B
 with sigma of 0.01
3. Rigid bond restraints
 C1, C3, C23, C24, C24', C25, C25', C26, C28'
 with sigma for 1-2 distances of 0.002 and sigma for 1-3 distances of 0.002
4. Uiso/Uaniso restraints and constraints
C1 \\sim C3 \\sim C23 \\sim C24 \\sim C24' \\sim C25 \\sim C25' \\sim C26 \\sim
C28': within 1.7A with sigma of 0.01 and sigma for terminal atoms of 0.02
within 1.7A
5. Rigid body (RIGU) restrains
 All non-hydrogen atoms
 with sigma for 1-2 distances of 0.001 and sigma for 1-3 distances of 0.001
6. Others
 Sof(Cl5B)=1-FVAR(1)
 Sof(Cl5A)=FVAR(1)
7.a Secondary CH2 refined with riding coordinates:
 C10(H10A,H10B), C17(H17A,H17B)
7.b Aromatic/amide H refined with riding coordinates:
 N3(H3), C5(H5), C6(H6), C7(H7), C8(H8), C13(H13), C14(H14), C15(H15),
 C16(H16), C21(H21), C22(H22), C25(H25), C25'(H25'), C30(H30), C31(H31),
 C32(H32), C33(H33), C34(H34), C36(H36), C37(H37), C38(H38), C39(H39), C40(H40),
  C42(H42), C43(H43), C44(H44), C45(H45), C46(H46)
7.c Idealised Me refined as rotating group:
 C1(H1A,H1B,H1C), C3(H3A,H3B,H3C), C28'(H28A,H28B,H28C)
;
_smtbx_masks_void_probe_radius 1.2
_smtbx_masks_void_truncation_radius 1.2
_olex2_submission_special_instructions 'No special instructions were received'

loop_
_space_group_symop_operation_xyz
'x, y, z'
'-x+1/2, y+1/2, -z+1/2'
'-x, -y, -z'
'x-1/2, -y-1/2, z-1/2'

loop_
_atom_site_label
_atom_site_type_symbol
_atom_site_fract_x
_atom_site_fract_y
_atom_site_fract_z
_atom_site_U_iso_or_equiv
_atom_site_adp_type
_atom_site_occupancy
_atom_site_site_symmetry_order
_atom_site_calc_flag
_atom_site_refinement_flags_posn
_atom_site_refinement_flags_adp
_atom_site_refinement_flags_occupancy
_atom_site_disorder_assembly
_atom_site_disorder_group
Pt1 Pt 0.76058(2) 0.37512(2) 0.35493(2) 0.02257(5) Uani 1 1 d . . . . .
Cl1 Cl 0.93916(10) 0.36470(4) 0.44594(6) 0.0298(2) Uani 1 1 d . . . . .
P1 P 0.87414(10) 0.41331(4) 0.27053(6) 0.0238(2) Uani 1 1 d . . . . .
N1 N 0.5306(3) 0.42515(14) 0.2850(2) 0.0245(7) Uani 1 1 d . . . . .
N3 N 0.5763(4) 0.36245(16) 0.2108(2) 0.0353(9) Uani 1 1 d . . . . .
H3 H 0.612696 0.335364 0.194501 0.042 Uiso 1 1 calc R U . . .
N18 N 0.6426(4) 0.35731(14) 0.4997(2) 0.0266(7) Uani 1 1 d . . . . .
N20 N 0.6558(4) 0.28531(15) 0.4385(2) 0.0353(9) Uani 1 1 d . . . . .
C1 C 0.4612(5) 0.2643(3) 0.3094(4) 0.0574(15) Uani 1 1 d . U . . .
H1A H 0.403434 0.243156 0.332476 0.086 Uiso 1 1 calc R U . . .
H1B H 0.431780 0.270030 0.252628 0.086 Uiso 1 1 calc R U . . .
H1C H 0.471326 0.297581 0.337156 0.086 Uiso 1 1 calc R U . . .
C2 C 0.6113(4) 0.38762(17) 0.2801(2) 0.0255(8) Uani 1 1 d . . . . .
C3 C 0.7160(9) 0.1246(4) 0.2178(8) 0.154(5) Uani 1 1 d . U . . .
H3A H 0.699949 0.137164 0.162620 0.231 Uiso 1 1 calc R U . . .
H3B H 0.658583 0.097317 0.225001 0.231 Uiso 1 1 calc R U . . .
H3C H 0.797331 0.110602 0.228962 0.231 Uiso 1 1 calc R U . . .
C4 C 0.4747(5) 0.3853(2) 0.1690(3) 0.0377(10) Uani 1 1 d . . . . .
C5 C 0.4114(6) 0.3750(3) 0.0937(3) 0.0602(17) Uani 1 1 d . . . . .
H5 H 0.432544 0.347305 0.061877 0.072 Uiso 1 1 calc R U . . .
C6 C 0.3160(6) 0.4072(3) 0.0675(3) 0.0635(18) Uani 1 1 d . . . . .
H6 H 0.269954 0.401238 0.016486 0.076 Uiso 1 1 calc R U . . .
C7 C 0.2853(6) 0.4480(3) 0.1136(3) 0.0513(14) Uani 1 1 d . . . . .
H7 H 0.218355 0.468955 0.093752 0.062 Uiso 1 1 calc R U . . .
C8 C 0.3508(5) 0.4585(2) 0.1880(3) 0.0369(10) Uani 1 1 d . . . . .
H8 H 0.332008 0.487086 0.218837 0.044 Uiso 1 1 calc R U . . .
C9 C 0.4440(4) 0.42578(18) 0.2154(2) 0.0297(8) Uani 1 1 d . . . . .
C10 C 0.5386(4) 0.46350(16) 0.3492(2) 0.0239(8) Uani 1 1 d . . . . .
H10A H 0.515228 0.497680 0.325463 0.029 Uiso 1 1 calc R U . . .
H10B H 0.622862 0.465964 0.375658 0.029 Uiso 1 1 calc R U . . .
C11 C 0.4606(4) 0.45125(16) 0.4118(2) 0.0226(7) Uani 1 1 d . . . . .
C12 C 0.5044(4) 0.43027(16) 0.4870(2) 0.0241(7) Uani 1 1 d . . . . .
C13 C 0.4264(4) 0.42364(18) 0.5419(3) 0.0298(9) Uani 1 1 d . . . . .
H13 H 0.456409 0.410567 0.593484 0.036 Uiso 1 1 calc R U . . .
C14 C 0.3059(5) 0.43566(19) 0.5229(3) 0.0330(9) Uani 1 1 d . . . . .
H14 H 0.253598 0.430021 0.560559 0.040 Uiso 1 1 calc R U . . .
C15 C 0.2631(5) 0.45592(19) 0.4486(3) 0.0338(10) Uani 1 1 d . . . . .
H15 H 0.180647 0.464169 0.434875 0.041 Uiso 1 1 calc R U . . .
C16 C 0.3392(4) 0.46419(17) 0.3946(3) 0.0278(8) Uani 1 1 d . . . . .
H16 H 0.308769 0.479047 0.344251 0.033 Uiso 1 1 calc R U . . .
C17 C 0.6308(4) 0.41317(16) 0.5137(2) 0.0248(7) Uani 1 1 d . . . . .
H17A H 0.684842 0.432566 0.483993 0.030 Uiso 1 1 calc R U . . .
H17B H 0.654399 0.420707 0.571281 0.030 Uiso 1 1 calc R U . . .
C19 C 0.6739(4) 0.33664(17) 0.4333(2) 0.0263(8) Uani 1 1 d . . . . .
C21 C 0.6140(6) 0.2743(2) 0.5083(3) 0.0479(14) Uani 1 1 d . . . . .
H21 H 0.595044 0.240915 0.526167 0.057 Uiso 1 1 calc R U . . .
C22 C 0.6049(6) 0.31909(19) 0.5468(3) 0.0434(13) Uani 1 1 d . . . . .
H22 H 0.577876 0.323613 0.596554 0.052 Uiso 1 1 calc R U . . .
C23 C 0.6735(5) 0.24708(19) 0.3794(3) 0.0383(9) Uani 1 1 d . U . . .
C24 C 0.5798(5) 0.2365(2) 0.3188(4) 0.0469(11) Uani 1 1 d . U . . .
C24' C 0.7821(6) 0.2201(2) 0.3885(4) 0.0544(12) Uani 1 1 d . U . . .
C25 C 0.5972(6) 0.1968(3) 0.2663(5) 0.0722(17) Uani 1 1 d . U . . .
H25 H 0.534967 0.188427 0.223801 0.087 Uiso 1 1 calc R U . . .
C25' C 0.7919(6) 0.1813(3) 0.3339(6) 0.0781(17) Uani 1 1 d . U . . .
H25' H 0.864694 0.162544 0.338509 0.094 Uiso 1 1 calc R U . . .
C26 C 0.7037(7) 0.1691(3) 0.2749(6) 0.0896(19) Uani 1 1 d . U . . .
C28' C 0.8817(7) 0.2317(2) 0.4533(5) 0.077(2) Uani 1 1 d . U . . .
H28A H 0.915601 0.265573 0.443781 0.116 Uiso 1 1 calc R U . . .
H28B H 0.943525 0.205120 0.454596 0.116 Uiso 1 1 calc R U . . .
H28C H 0.852056 0.232197 0.504471 0.116 Uiso 1 1 calc R U . . .
C29 C 0.7936(4) 0.43486(19) 0.1757(2) 0.0307(9) Uani 1 1 d . . . . .
C30 C 0.7947(5) 0.4086(3) 0.1050(3) 0.0480(14) Uani 1 1 d . . . . .
H30 H 0.844266 0.379119 0.104012 0.058 Uiso 1 1 calc R U . . .
C31 C 0.7231(6) 0.4253(3) 0.0349(3) 0.0613(17) Uani 1 1 d . . . . .
H31 H 0.725036 0.407122 -0.013515 0.074 Uiso 1 1 calc R U . . .
C32 C 0.6513(5) 0.4669(3) 0.0352(3) 0.0564(15) Uani 1 1 d . . . . .
H32 H 0.602187 0.477453 -0.012743 0.068 Uiso 1 1 calc R U . . .
C33 C 0.6487(5) 0.4944(3) 0.1053(3) 0.0474(13) Uani 1 1 d . . . . .
H33 H 0.599279 0.524026 0.105191 0.057 Uiso 1 1 calc R U . . .
C34 C 0.7192(4) 0.4780(2) 0.1754(3) 0.0355(10) Uani 1 1 d . . . . .
H34 H 0.716908 0.496341 0.223663 0.043 Uiso 1 1 calc R U . . .
C35 C 0.9521(4) 0.47185(17) 0.3079(3) 0.0271(8) Uani 1 1 d . . . . .
C36 C 0.9347(4) 0.49231(17) 0.3813(3) 0.0265(8) Uani 1 1 d . . . . .
H36 H 0.885336 0.474638 0.412767 0.032 Uiso 1 1 calc R U . . .
C37 C 0.9893(4) 0.53848(18) 0.4084(3) 0.0306(9) Uani 1 1 d . . . . .
H37 H 0.976636 0.552461 0.458125 0.037 Uiso 1 1 calc R U . . .
C38 C 1.0623(4) 0.56415(19) 0.3631(3) 0.0350(9) Uani 1 1 d . . . . .
H38 H 1.100699 0.595421 0.382087 0.042 Uiso 1 1 calc R U . . .
C39 C 1.0791(5) 0.54407(19) 0.2901(3) 0.0362(10) Uani 1 1 d . . . . .
H39 H 1.129534 0.561574 0.259213 0.043 Uiso 1 1 calc R U . . .
C40 C 1.0229(4) 0.49859(19) 0.2618(3) 0.0320(9) Uani 1 1 d . . . . .
H40 H 1.032789 0.485692 0.210800 0.038 Uiso 1 1 calc R U . . .
C41 C 0.9814(4) 0.36528(17) 0.2486(2) 0.0274(8) Uani 1 1 d . . . . .
C42 C 0.9396(5) 0.3154(2) 0.2351(3) 0.0401(11) Uani 1 1 d . . . . .
H42 H 0.857985 0.307862 0.236697 0.048 Uiso 1 1 calc R U . . .
C43 C 1.0157(5) 0.2762(2) 0.2194(3) 0.0442(12) Uani 1 1 d . . . . .
H43 H 0.985723 0.242114 0.209745 0.053 Uiso 1 1 calc R U . . .
C44 C 1.1328(5) 0.2862(2) 0.2177(3) 0.0442(12) Uani 1 1 d . . . . .
H44 H 1.184793 0.259241 0.206928 0.053 Uiso 1 1 calc R U . . .
C45 C 1.1759(5) 0.3358(2) 0.2316(4) 0.0548(15) Uani 1 1 d . . . . .
H45 H 1.257833 0.342930 0.230371 0.066 Uiso 1 1 calc R U . . .
C46 C 1.1013(5) 0.3750(2) 0.2472(3) 0.0418(11) Uani 1 1 d . . . . .
H46 H 1.132060 0.408927 0.257133 0.050 Uiso 1 1 calc R U . . .
Cl5A Cl 0.9479(5) 0.34027(17) 0.9695(3) 0.0586(18) Uani 0.442(13) 1 d D . P A 1
Cl5B Cl 1.0183(11) 0.3574(4) 1.0061(7) 0.161(6) Uani 0.558(13) 1 d D . P A 2
Cl50 Cl 1.0272(2) 0.45004(10) 0.93843(14) 0.1003(8) Uani 1 1 d D . . . .
C100 C 1.0012(8) 0.3855(2) 0.9073(6) 0.090(3) Uani 1 1 d D . . . .
P2 P 0.62394(12) 0.38426(5) 0.78133(7) 0.0324(3) Uani 1 1 d . . . . .
F1 F 0.5255(3) 0.35252(12) 0.72229(17) 0.0430(7) Uani 1 1 d . . . . .
F2 F 0.6105(4) 0.34552(17) 0.8510(2) 0.0825(12) Uani 1 1 d . . . . .
F3 F 0.7255(3) 0.34970(14) 0.7542(3) 0.0675(9) Uani 1 1 d . . . . .
F4 F 0.7225(3) 0.41689(13) 0.83826(16) 0.0475(7) Uani 1 1 d . . . . .
F5 F 0.6362(3) 0.42366(12) 0.71063(16) 0.0454(7) Uani 1 1 d . . . . .
F6 F 0.5223(3) 0.41954(16) 0.8063(2) 0.0685(10) Uani 1 1 d . . . . .

loop_
_atom_site_aniso_label
_atom_site_aniso_U_11
_atom_site_aniso_U_22
_atom_site_aniso_U_33
_atom_site_aniso_U_23
_atom_site_aniso_U_13
_atom_site_aniso_U_12
Pt1 0.02520(9) 0.02525(8) 0.01730(7) -0.00133(6) 0.00350(6) 0.00133(7)
Cl1 0.0290(6) 0.0323(6) 0.0263(5) 0.0017(4) -0.0013(4) 0.0047(4)
P1 0.0228(6) 0.0306(6) 0.0181(5) 0.0005(4) 0.0036(4) 0.0034(5)
N1 0.0266(17) 0.0272(15) 0.0197(12) -0.0015(11) 0.0040(11) -0.0031(12)
N3 0.0344(19) 0.044(2) 0.0260(16) -0.0134(14) -0.0001(13) 0.0055(15)
N18 0.032(2) 0.0280(13) 0.0205(14) 0.0015(11) 0.0068(14) 0.0003(13)
N20 0.050(3) 0.0256(14) 0.0333(16) 0.0019(12) 0.0144(16) 0.0002(15)
C1 0.037(2) 0.068(4) 0.069(4) -0.014(3) 0.015(2) -0.002(2)
C2 0.0292(18) 0.0289(18) 0.0190(14) -0.0025(12) 0.0056(12) -0.0023(14)
C3 0.069(5) 0.152(7) 0.251(9) -0.155(7) 0.056(6) -0.019(5)
C4 0.035(2) 0.050(2) 0.0264(16) -0.0107(15) -0.0008(14) 0.0042(18)
C5 0.060(3) 0.078(4) 0.035(2) -0.026(2) -0.014(2) 0.016(3)
C6 0.059(3) 0.087(4) 0.035(2) -0.021(2) -0.020(2) 0.016(3)
C7 0.048(3) 0.071(3) 0.030(2) -0.005(2) -0.0084(18) 0.013(3)
C8 0.037(2) 0.049(3) 0.0237(18) -0.0001(16) 0.0005(16) 0.0073(18)
C9 0.0288(18) 0.039(2) 0.0207(15) -0.0025(13) 0.0026(12) -0.0010(15)
C10 0.026(2) 0.0256(18) 0.0198(14) -0.0013(12) 0.0035(14) -0.0022(16)
C11 0.0237(15) 0.0228(19) 0.0212(14) -0.0043(12) 0.0029(12) -0.0050(14)
C12 0.0274(16) 0.0228(18) 0.0218(14) -0.0028(13) 0.0027(12) -0.0041(14)
C13 0.0318(17) 0.034(2) 0.0248(17) 0.0003(16) 0.0068(14) -0.0023(17)
C14 0.0316(18) 0.038(2) 0.0308(18) 0.0013(17) 0.0095(16) -0.0017(18)
C15 0.0262(19) 0.043(3) 0.0332(18) 0.0018(17) 0.0080(15) 0.0005(19)
C16 0.0251(16) 0.031(2) 0.0268(18) 0.0004(15) 0.0038(13) -0.0002(16)
C17 0.0289(17) 0.0278(15) 0.0180(17) -0.0010(13) 0.0048(14) -0.0002(15)
C19 0.033(2) 0.0262(14) 0.0201(15) 0.0004(12) 0.0046(15) 0.0020(15)
C21 0.075(4) 0.0329(17) 0.041(2) 0.0048(16) 0.026(2) -0.005(2)
C22 0.069(4) 0.0343(17) 0.033(2) 0.0063(15) 0.024(2) -0.002(2)
C23 0.0390(18) 0.0280(18) 0.051(2) -0.0074(15) 0.0180(15) -0.0021(15)
C24 0.0368(18) 0.053(3) 0.055(2) -0.0191(19) 0.0211(15) -0.0070(17)
C24' 0.041(2) 0.027(2) 0.096(3) -0.010(2) 0.0149(18) -0.0001(17)
C25 0.040(2) 0.084(3) 0.099(4) -0.058(3) 0.030(2) -0.021(2)
C25' 0.040(2) 0.052(3) 0.149(4) -0.044(3) 0.033(2) -0.004(2)
C26 0.048(2) 0.082(4) 0.147(4) -0.072(3) 0.041(2) -0.014(2)
C28' 0.065(3) 0.035(3) 0.121(5) 0.006(3) -0.019(3) 0.009(3)
C29 0.027(2) 0.045(2) 0.0199(15) 0.0055(14) 0.0052(14) 0.0026(16)
C30 0.045(3) 0.076(3) 0.0229(17) -0.0025(18) 0.0039(18) 0.021(3)
C31 0.054(3) 0.106(4) 0.0218(18) -0.001(2) 0.002(2) 0.029(3)
C32 0.039(3) 0.101(4) 0.0281(19) 0.011(2) 0.002(2) 0.022(3)
C33 0.036(3) 0.075(3) 0.0316(19) 0.0171(19) 0.0074(18) 0.017(2)
C34 0.030(2) 0.047(2) 0.0286(18) 0.0084(17) 0.0035(17) 0.0062(19)
C35 0.025(2) 0.0284(17) 0.0280(16) 0.0027(13) 0.0050(15) 0.0017(15)
C36 0.021(2) 0.0320(18) 0.0265(16) 0.0025(14) 0.0039(15) 0.0010(15)
C37 0.026(2) 0.0332(19) 0.0308(19) 0.0009(14) -0.0010(16) 0.0012(16)
C38 0.028(2) 0.033(2) 0.043(2) 0.0054(15) 0.0001(18) -0.0025(17)
C39 0.032(3) 0.035(2) 0.043(2) 0.0108(16) 0.0086(19) -0.0014(17)
C40 0.028(2) 0.0354(19) 0.034(2) 0.0061(15) 0.0102(17) 0.0031(16)
C41 0.0281(17) 0.0329(16) 0.0214(18) -0.0011(14) 0.0046(15) 0.0036(14)
C42 0.035(2) 0.0356(19) 0.052(3) -0.0105(19) 0.013(2) 0.0003(15)
C43 0.044(2) 0.036(2) 0.054(3) -0.014(2) 0.013(2) 0.0036(17)
C44 0.042(2) 0.042(2) 0.050(3) -0.010(2) 0.014(2) 0.0083(18)
C45 0.033(2) 0.044(2) 0.091(5) -0.009(3) 0.020(3) 0.0064(17)
C46 0.0301(19) 0.035(2) 0.062(3) -0.004(2) 0.014(2) 0.0024(16)
Cl5A 0.067(3) 0.054(2) 0.063(3) 0.0081(18) 0.035(2) 0.0253(19)
Cl5B 0.179(10) 0.096(5) 0.249(10) 0.073(6) 0.158(8) 0.077(6)
Cl50 0.0995(18) 0.1052(16) 0.0802(13) 0.0355(12) -0.0343(12) -0.0059(13)
C100 0.091(6) 0.081(5) 0.096(6) 0.029(4) 0.008(5) -0.012(4)
P2 0.0376(7) 0.0387(7) 0.0212(5) 0.0032(4) 0.0057(5) -0.0094(5)
F1 0.0497(17) 0.0432(15) 0.0353(13) -0.0031(11) 0.0046(12) -0.0162(13)
F2 0.098(3) 0.100(3) 0.0440(17) 0.0345(18) -0.0066(17) -0.048(2)
F3 0.0527(18) 0.0533(19) 0.096(3) -0.0115(17) 0.0099(18) 0.0067(15)
F4 0.0479(17) 0.0662(19) 0.0258(12) 0.0020(12) -0.0027(11) -0.0204(14)
F5 0.055(2) 0.0509(16) 0.0273(12) 0.0103(11) -0.0033(12) -0.0195(13)
F6 0.0462(17) 0.079(2) 0.087(2) -0.0401(18) 0.0288(17) -0.0155(15)

loop_
_atom_type_symbol
_atom_type_description
_atom_type_scat_dispersion_real
_atom_type_scat_dispersion_imag
_atom_type_scat_source
C C 0.0033 0.0016 'International Tables Vol C Tables 4.2.6.8 and 6.1.1.4'
H H 0.0000 0.0000 'International Tables Vol C Tables 4.2.6.8 and 6.1.1.4'
Cl Cl 0.1484 0.1585 'International Tables Vol C Tables 4.2.6.8 and 6.1.1.4'
F F 0.0171 0.0103 'International Tables Vol C Tables 4.2.6.8 and 6.1.1.4'
N N 0.0061 0.0033 'International Tables Vol C Tables 4.2.6.8 and 6.1.1.4'
P P 0.1023 0.0942 'International Tables Vol C Tables 4.2.6.8 and 6.1.1.4'
Pt Pt -1.7033 8.3905 'International Tables Vol C Tables 4.2.6.8 and 6.1.1.4'

loop_
_geom_angle_atom_site_label_1
_geom_angle_atom_site_label_2
_geom_angle_atom_site_label_3
_geom_angle
_geom_angle_site_symmetry_1
_geom_angle_site_symmetry_3
_geom_angle_publ_flag
P1 Pt1 Cl1 87.12(4) . . ?
C2 Pt1 Cl1 177.09(13) . . ?
C2 Pt1 P1 92.08(13) . . ?
C2 Pt1 C19 92.69(18) . . ?
C19 Pt1 Cl1 88.26(13) . . ?
C19 Pt1 P1 174.38(13) . . ?
C29 P1 Pt1 115.77(16) . . ?
C29 P1 C35 101.7(2) . . ?
C29 P1 C41 106.7(2) . . ?
C35 P1 Pt1 115.53(14) . . ?
C35 P1 C41 109.7(2) . . ?
C41 P1 Pt1 107.06(15) . . ?
C2 N1 C9 110.2(3) . . ?
C2 N1 C10 124.9(4) . . ?
C9 N1 C10 124.5(4) . . ?
C2 N3 H3 124.9 . . ?
C2 N3 C4 110.2(4) . . ?
C4 N3 H3 124.9 . . ?
C19 N18 C17 124.6(3) . . ?
C19 N18 C22 110.3(4) . . ?
C22 N18 C17 124.3(4) . . ?
C19 N20 C21 109.7(4) . . ?
C19 N20 C23 126.1(4) . . ?
C21 N20 C23 124.1(4) . . ?
H1A C1 H1B 109.5 . . ?
H1A C1 H1C 109.5 . . ?
H1B C1 H1C 109.5 . . ?
C24 C1 H1A 109.5 . . ?
C24 C1 H1B 109.5 . . ?
C24 C1 H1C 109.5 . . ?
N1 C2 Pt1 126.9(3) . . ?
N1 C2 N3 107.1(4) . . ?
N3 C2 Pt1 125.8(3) . . ?
H3A C3 H3B 109.5 . . ?
H3A C3 H3C 109.5 . . ?
H3B C3 H3C 109.5 . . ?
C26 C3 H3A 109.5 . . ?
C26 C3 H3B 109.5 . . ?
C26 C3 H3C 109.5 . . ?
N3 C4 C5 130.9(5) . . ?
N3 C4 C9 107.1(4) . . ?
C9 C4 C5 122.0(5) . . ?
C4 C5 H5 121.9 . . ?
C6 C5 C4 116.3(5) . . ?
C6 C5 H5 121.9 . . ?
C5 C6 H6 119.0 . . ?
C5 C6 C7 122.1(5) . . ?
C7 C6 H6 119.0 . . ?
C6 C7 H7 119.5 . . ?
C8 C7 C6 121.0(5) . . ?
C8 C7 H7 119.5 . . ?
C7 C8 H8 121.4 . . ?
C9 C8 C7 117.3(5) . . ?
C9 C8 H8 121.4 . . ?
C4 C9 N1 105.3(4) . . ?
C8 C9 N1 133.2(4) . . ?
C8 C9 C4 121.3(4) . . ?
N1 C10 H10A 108.8 . . ?
N1 C10 H10B 108.8 . . ?
N1 C10 C11 113.9(3) . . ?
H10A C10 H10B 107.7 . . ?
C11 C10 H10A 108.8 . . ?
C11 C10 H10B 108.8 . . ?
C12 C11 C10 123.7(4) . . ?
C16 C11 C10 117.7(4) . . ?
C16 C11 C12 118.5(4) . . ?
C11 C12 C17 124.9(4) . . ?
C13 C12 C11 119.0(4) . . ?
C13 C12 C17 116.1(4) . . ?
C12 C13 H13 119.2 . . ?
C14 C13 C12 121.6(4) . . ?
C14 C13 H13 119.2 . . ?
C13 C14 H14 120.4 . . ?
C15 C14 C13 119.2(4) . . ?
C15 C14 H14 120.4 . . ?
C14 C15 H15 119.9 . . ?
C16 C15 C14 120.1(5) . . ?
C16 C15 H15 119.9 . . ?
C11 C16 H16 119.2 . . ?
C15 C16 C11 121.6(4) . . ?
C15 C16 H16 119.2 . . ?
N18 C17 C12 110.3(4) . . ?
N18 C17 H17A 109.6 . . ?
N18 C17 H17B 109.6 . . ?
C12 C17 H17A 109.6 . . ?
C12 C17 H17B 109.6 . . ?
H17A C17 H17B 108.1 . . ?
N18 C19 Pt1 124.9(3) . . ?
N18 C19 N20 105.9(4) . . ?
N20 C19 Pt1 128.2(3) . . ?
N20 C21 H21 126.2 . . ?
C22 C21 N20 107.7(4) . . ?
C22 C21 H21 126.2 . . ?
N18 C22 H22 126.8 . . ?
C21 C22 N18 106.4(4) . . ?
C21 C22 H22 126.8 . . ?
C24 C23 N20 118.4(5) . . ?
C24 C23 C24' 122.8(5) . . ?
C24' C23 N20 118.7(5) . . ?
C23 C24 C1 123.4(5) . . ?
C23 C24 C25 116.7(6) . . ?
C25 C24 C1 119.8(6) . . ?
C23 C24' C28' 122.3(6) . . ?
C25' C24' C23 116.7(6) . . ?
C25' C24' C28' 120.9(6) . . ?
C24 C25 H25 119.3 . . ?
C26 C25 C24 121.4(7) . . ?
C26 C25 H25 119.3 . . ?
C24' C25' H25' 118.5 . . ?
C26 C25' C24' 123.0(7) . . ?
C26 C25' H25' 118.5 . . ?
C25 C26 C3 119.2(8) . . ?
C25' C26 C3 121.4(8) . . ?
C25' C26 C25 119.3(6) . . ?
C24' C28' H28A 109.5 . . ?
C24' C28' H28B 109.5 . . ?
C24' C28' H28C 109.5 . . ?
H28A C28' H28B 109.5 . . ?
H28A C28' H28C 109.5 . . ?
H28B C28' H28C 109.5 . . ?
C30 C29 P1 123.3(4) . . ?
C30 C29 C34 118.6(4) . . ?
C34 C29 P1 117.9(3) . . ?
C29 C30 H30 119.9 . . ?
C29 C30 C31 120.3(5) . . ?
C31 C30 H30 119.9 . . ?
C30 C31 H31 119.6 . . ?
C32 C31 C30 120.7(5) . . ?
C32 C31 H31 119.6 . . ?
C31 C32 H32 119.8 . . ?
C31 C32 C33 120.4(5) . . ?
C33 C32 H32 119.8 . . ?
C32 C33 H33 120.3 . . ?
C32 C33 C34 119.3(5) . . ?
C34 C33 H33 120.3 . . ?
C29 C34 H34 119.7 . . ?
C33 C34 C29 120.6(5) . . ?
C33 C34 H34 119.7 . . ?
C36 C35 P1 119.8(3) . . ?
C40 C35 P1 120.7(3) . . ?
C40 C35 C36 119.3(4) . . ?
C35 C36 H36 119.9 . . ?
C37 C36 C35 120.2(4) . . ?
C37 C36 H36 119.9 . . ?
C36 C37 H37 119.9 . . ?
C38 C37 C36 120.2(4) . . ?
C38 C37 H37 119.9 . . ?
C37 C38 H38 120.1 . . ?
C39 C38 C37 119.7(5) . . ?
C39 C38 H38 120.1 . . ?
C38 C39 H39 119.7 . . ?
C38 C39 C40 120.5(5) . . ?
C40 C39 H39 119.7 . . ?
C35 C40 H40 120.0 . . ?
C39 C40 C35 120.0(4) . . ?
C39 C40 H40 120.0 . . ?
C42 C41 P1 116.7(4) . . ?
C42 C41 C46 118.5(4) . . ?
C46 C41 P1 124.7(4) . . ?
C41 C42 H42 119.7 . . ?
C41 C42 C43 120.6(5) . . ?
C43 C42 H42 119.7 . . ?
C42 C43 H43 119.8 . . ?
C44 C43 C42 120.4(5) . . ?
C44 C43 H43 119.8 . . ?
C43 C44 H44 120.2 . . ?
C43 C44 C45 119.6(5) . . ?
C45 C44 H44 120.2 . . ?
C44 C45 H45 119.8 . . ?
C46 C45 C44 120.5(5) . . ?
C46 C45 H45 119.8 . . ?
C41 C46 H46 119.8 . . ?
C45 C46 C41 120.4(5) . . ?
C45 C46 H46 119.8 . . ?
Cl5A C100 Cl50 120.7(6) . . ?
Cl50 C100 Cl5B 96.6(6) . . ?
F2 P2 F1 90.14(19) . . ?
F2 P2 F3 91.2(3) . . ?
F2 P2 F4 91.38(19) . . ?
F2 P2 F5 179.4(3) . . ?
F2 P2 F6 90.3(3) . . ?
F3 P2 F1 89.7(2) . . ?
F3 P2 F4 90.2(2) . . ?
F3 P2 F5 89.3(2) . . ?
F4 P2 F1 178.49(17) . . ?
F4 P2 F5 88.91(16) . . ?
F5 P2 F1 89.57(16) . . ?
F6 P2 F1 89.95(19) . . ?
F6 P2 F3 178.5(2) . . ?
F6 P2 F4 90.07(19) . . ?
F6 P2 F5 89.3(2) . . ?

loop_
_geom_bond_atom_site_label_1
_geom_bond_atom_site_label_2
_geom_bond_distance
_geom_bond_site_symmetry_2
_geom_bond_publ_flag
Pt1 Cl1 2.3571(11) . ?
Pt1 P1 2.2958(11) . ?
Pt1 C2 1.973(5) . ?
Pt1 C19 2.035(4) . ?
P1 C29 1.807(4) . ?
P1 C35 1.816(5) . ?
P1 C41 1.818(5) . ?
N1 C2 1.345(6) . ?
N1 C9 1.410(6) . ?
N1 C10 1.465(5) . ?
N3 H3 0.8800 . ?
N3 C2 1.347(5) . ?
N3 C4 1.386(6) . ?
N18 C17 1.474(6) . ?
N18 C19 1.345(5) . ?
N18 C22 1.381(6) . ?
N20 C19 1.349(6) . ?
N20 C21 1.375(6) . ?
N20 C23 1.445(6) . ?
C1 H1A 0.9800 . ?
C1 H1B 0.9800 . ?
C1 H1C 0.9800 . ?
C1 C24 1.509(8) . ?
C3 H3A 0.9800 . ?
C3 H3B 0.9800 . ?
C3 H3C 0.9800 . ?
C3 C26 1.527(10) . ?
C4 C5 1.388(7) . ?
C4 C9 1.387(6) . ?
C5 H5 0.9500 . ?
C5 C6 1.380(9) . ?
C6 H6 0.9500 . ?
C6 C7 1.390(8) . ?
C7 H7 0.9500 . ?
C7 C8 1.386(7) . ?
C8 H8 0.9500 . ?
C8 C9 1.375(7) . ?
C10 H10A 0.9900 . ?
C10 H10B 0.9900 . ?
C10 C11 1.521(6) . ?
C11 C12 1.402(6) . ?
C11 C16 1.401(6) . ?
C12 C13 1.393(6) . ?
C12 C17 1.498(6) . ?
C13 H13 0.9500 . ?
C13 C14 1.387(7) . ?
C14 H14 0.9500 . ?
C14 C15 1.380(7) . ?
C15 H15 0.9500 . ?
C15 C16 1.372(6) . ?
C16 H16 0.9500 . ?
C17 H17A 0.9900 . ?
C17 H17B 0.9900 . ?
C21 H21 0.9500 . ?
C21 C22 1.343(7) . ?
C22 H22 0.9500 . ?
C23 C24 1.383(8) . ?
C23 C24' 1.401(8) . ?
C24 C25 1.395(8) . ?
C24' C25' 1.382(9) . ?
C24' C28' 1.475(10) . ?
C25 H25 0.9500 . ?
C25 C26 1.390(10) . ?
C25' H25' 0.9500 . ?
C25' C26 1.335(11) . ?
C28' H28A 0.9800 . ?
C28' H28B 0.9800 . ?
C28' H28C 0.9800 . ?
C29 C30 1.379(7) . ?
C29 C34 1.399(7) . ?
C30 H30 0.9500 . ?
C30 C31 1.396(7) . ?
C31 H31 0.9500 . ?
C31 C32 1.350(9) . ?
C32 H32 0.9500 . ?
C32 C33 1.389(8) . ?
C33 H33 0.9500 . ?
C33 C34 1.390(7) . ?
C34 H34 0.9500 . ?
C35 C36 1.396(6) . ?
C35 C40 1.391(6) . ?
C36 H36 0.9500 . ?
C36 C37 1.390(6) . ?
C37 H37 0.9500 . ?
C37 C38 1.385(7) . ?
C38 H38 0.9500 . ?
C38 C39 1.384(7) . ?
C39 H39 0.9500 . ?
C39 C40 1.387(7) . ?
C40 H40 0.9500 . ?
C41 C42 1.382(7) . ?
C41 C46 1.386(7) . ?
C42 H42 0.9500 . ?
C42 C43 1.383(7) . ?
C43 H43 0.9500 . ?
C43 C44 1.357(8) . ?
C44 H44 0.9500 . ?
C44 C45 1.380(8) . ?
C45 H45 0.9500 . ?
C45 C46 1.371(7) . ?
C46 H46 0.9500 . ?
Cl5A C100 1.746(7) . ?
Cl5B C100 1.810(9) . ?
Cl50 C100 1.763(7) . ?
P2 F1 1.602(3) . ?
P2 F2 1.575(3) . ?
P2 F3 1.583(4) . ?
P2 F4 1.596(3) . ?
P2 F5 1.597(3) . ?
P2 F6 1.579(4) . ?

loop_
_geom_torsion_atom_site_label_1
_geom_torsion_atom_site_label_2
_geom_torsion_atom_site_label_3
_geom_torsion_atom_site_label_4
_geom_torsion
_geom_torsion_site_symmetry_1
_geom_torsion_site_symmetry_2
_geom_torsion_site_symmetry_3
_geom_torsion_site_symmetry_4
_geom_torsion_publ_flag
Pt1 P1 C29 C30 -103.5(5) . . . . ?
Pt1 P1 C29 C34 71.3(4) . . . . ?
Pt1 P1 C35 C36 -3.9(4) . . . . ?
Pt1 P1 C35 C40 -179.5(3) . . . . ?
Pt1 P1 C41 C42 41.2(4) . . . . ?
Pt1 P1 C41 C46 -136.5(4) . . . . ?
P1 C29 C30 C31 175.1(5) . . . . ?
P1 C29 C34 C33 -175.6(4) . . . . ?
P1 C35 C36 C37 -176.8(3) . . . . ?
P1 C35 C40 C39 178.1(4) . . . . ?
P1 C41 C42 C43 -178.9(4) . . . . ?
P1 C41 C46 C45 178.6(5) . . . . ?
N1 C10 C11 C12 102.2(5) . . . . ?
N1 C10 C11 C16 -81.2(5) . . . . ?
N3 C4 C5 C6 -176.8(6) . . . . ?
N3 C4 C9 N1 -0.2(5) . . . . ?
N3 C4 C9 C8 175.8(5) . . . . ?
N20 C21 C22 N18 -0.5(7) . . . . ?
N20 C23 C24 C1 2.3(8) . . . . ?
N20 C23 C24 C25 -175.4(5) . . . . ?
N20 C23 C24' C25' 175.5(6) . . . . ?
N20 C23 C24' C28' -4.1(9) . . . . ?
C1 C24 C25 C26 -177.6(7) . . . . ?
C2 N1 C9 C4 1.8(5) . . . . ?
C2 N1 C9 C8 -173.5(5) . . . . ?
C2 N1 C10 C11 -100.6(5) . . . . ?
C2 N3 C4 C5 175.7(6) . . . . ?
C2 N3 C4 C9 -1.4(6) . . . . ?
C4 N3 C2 Pt1 -172.7(4) . . . . ?
C4 N3 C2 N1 2.5(5) . . . . ?
C4 C5 C6 C7 0.5(11) . . . . ?
C5 C4 C9 N1 -177.6(6) . . . . ?
C5 C4 C9 C8 -1.7(9) . . . . ?
C5 C6 C7 C8 0.8(12) . . . . ?
C6 C7 C8 C9 -2.4(9) . . . . ?
C7 C8 C9 N1 177.5(5) . . . . ?
C7 C8 C9 C4 2.9(8) . . . . ?
C9 N1 C2 Pt1 172.4(3) . . . . ?
C9 N1 C2 N3 -2.7(5) . . . . ?
C9 N1 C10 C11 86.5(5) . . . . ?
C9 C4 C5 C6 -0.1(10) . . . . ?
C10 N1 C2 Pt1 -1.3(6) . . . . ?
C10 N1 C2 N3 -176.5(4) . . . . ?
C10 N1 C9 C4 175.6(4) . . . . ?
C10 N1 C9 C8 0.3(8) . . . . ?
C10 C11 C12 C13 175.9(4) . . . . ?
C10 C11 C12 C17 -5.1(6) . . . . ?
C10 C11 C16 C15 -178.1(4) . . . . ?
C11 C12 C13 C14 2.2(7) . . . . ?
C11 C12 C17 N18 -94.6(5) . . . . ?
C12 C11 C16 C15 -1.2(7) . . . . ?
C12 C13 C14 C15 -1.7(7) . . . . ?
C13 C12 C17 N18 84.4(4) . . . . ?
C13 C14 C15 C16 -0.3(7) . . . . ?
C14 C15 C16 C11 1.7(7) . . . . ?
C16 C11 C12 C13 -0.7(6) . . . . ?
C16 C11 C12 C17 178.3(4) . . . . ?
C17 N18 C19 Pt1 20.3(6) . . . . ?
C17 N18 C19 N20 -170.4(4) . . . . ?
C17 N18 C22 C21 170.8(5) . . . . ?
C17 C12 C13 C14 -176.9(4) . . . . ?
C19 N18 C17 C12 92.5(5) . . . . ?
C19 N18 C22 C21 0.3(7) . . . . ?
C19 N20 C21 C22 0.5(7) . . . . ?
C19 N20 C23 C24 -87.7(7) . . . . ?
C19 N20 C23 C24' 96.1(7) . . . . ?
C21 N20 C19 Pt1 168.5(4) . . . . ?
C21 N20 C19 N18 -0.3(6) . . . . ?
C21 N20 C23 C24 90.3(7) . . . . ?
C21 N20 C23 C24' -85.9(7) . . . . ?
C22 N18 C17 C12 -76.7(5) . . . . ?
C22 N18 C19 Pt1 -169.3(4) . . . . ?
C22 N18 C19 N20 0.0(6) . . . . ?
C23 N20 C19 Pt1 -13.2(8) . . . . ?
C23 N20 C19 N18 177.9(5) . . . . ?
C23 N20 C21 C22 -177.8(5) . . . . ?
C23 C24 C25 C26 0.2(11) . . . . ?
C23 C24' C25' C26 -0.3(12) . . . . ?
C24 C23 C24' C25' -0.5(9) . . . . ?
C24 C23 C24' C28' 179.9(6) . . . . ?
C24 C25 C26 C3 177.6(9) . . . . ?
C24 C25 C26 C25' -1.0(14) . . . . ?
C24' C23 C24 C1 178.3(6) . . . . ?
C24' C23 C24 C25 0.6(9) . . . . ?
C24' C25' C26 C3 -177.4(9) . . . . ?
C24' C25' C26 C25 1.1(14) . . . . ?
C28' C24' C25' C26 179.2(8) . . . . ?
C29 P1 C35 C36 122.3(4) . . . . ?
C29 P1 C35 C40 -53.3(4) . . . . ?
C29 P1 C41 C42 -83.3(4) . . . . ?
C29 P1 C41 C46 99.0(5) . . . . ?
C29 C30 C31 C32 -0.5(11) . . . . ?
C30 C29 C34 C33 -0.6(8) . . . . ?
C30 C31 C32 C33 1.0(11) . . . . ?
C31 C32 C33 C34 -1.2(10) . . . . ?
C32 C33 C34 C29 1.0(9) . . . . ?
C34 C29 C30 C31 0.3(9) . . . . ?
C35 P1 C29 C30 130.5(5) . . . . ?
C35 P1 C29 C34 -54.7(4) . . . . ?
C35 P1 C41 C42 167.3(4) . . . . ?
C35 P1 C41 C46 -10.4(5) . . . . ?
C35 C36 C37 C38 -0.6(7) . . . . ?
C36 C35 C40 C39 2.5(7) . . . . ?
C36 C37 C38 C39 1.0(7) . . . . ?
C37 C38 C39 C40 0.4(8) . . . . ?
C38 C39 C40 C35 -2.1(7) . . . . ?
C40 C35 C36 C37 -1.1(7) . . . . ?
C41 P1 C29 C30 15.6(5) . . . . ?
C41 P1 C29 C34 -169.7(4) . . . . ?
C41 P1 C35 C36 -125.0(4) . . . . ?
C41 P1 C35 C40 59.4(4) . . . . ?
C41 C42 C43 C44 0.6(9) . . . . ?
C42 C41 C46 C45 1.0(8) . . . . ?
C42 C43 C44 C45 -0.1(9) . . . . ?
C43 C44 C45 C46 0.1(10) . . . . ?
C44 C45 C46 C41 -0.5(10) . . . . ?
C46 C41 C42 C43 -1.0(8) . . . . ?

loop_
_smtbx_masks_void_nr
_smtbx_masks_void_average_x
_smtbx_masks_void_average_y
_smtbx_masks_void_average_z
_smtbx_masks_void_volume
_smtbx_masks_void_count_electrons
_smtbx_masks_void_content
1 0.169 0.274 0.531 160.5 40.3 '1 C4H10O'
2 -0.169 0.726 0.469 160.5 35.5 '1 C4H10O'
3 0.331 0.774 0.969 160.5 36.6 '1 C4H10O'
4 0.669 0.226 0.031 160.5 39.1 '1 C4H10O'
